data_4328584
loop_
_publ_author_name
'El\.zbieta Nojman'
'Anna Berlicka'
'Ludmi\/la Szterenberg'
'Lechos\/law Latos-Gra\.zy\'nski'

_publ_contact_author_email lechoslaw.latos-grazynski@chem.uni.wroc.pl
_publ_section_title
;
 Nickel(II) and Palladium(II) Thiaethyneporphyrins. Intramolecular
 Metal(II)-\h2-CC Interaction inside a Porphyrinoid Frame
;
_journal_name_full 'Inorganic Chemistry'
_journal_page_first 3247
_journal_page_last 3260
_journal_paper_doi 10.1021/ic2027175
_journal_volume 51
_journal_year 2012
_chemical_formula_moiety 'C44 H30 N2 Ni S, 1.0(C H2 Cl2)'
_chemical_formula_sum 'C45 H32 Cl2 N2 Ni S'
_chemical_formula_weight 762.40
_chemical_name_systematic 'nickel(II) 3,18-diphenyl-8,13-di-p-tolyl-20-thiaethyneporphyrin'
_space_group_IT_number 14
_symmetry_cell_setting monoclinic
_symmetry_space_group_name_Hall '-P 2ybc'
_symmetry_space_group_name_H-M 'P 1 21/c 1'
_atom_sites_solution_hydrogens geom
_atom_sites_solution_primary direct
_atom_sites_solution_secondary difmap
_audit_creation_method SHELXL-97
_cell_angle_alpha 90.00
_cell_angle_beta 99.90(3)
_cell_angle_gamma 90.00
_cell_formula_units_Z 4
_cell_length_a 8.470(2)
_cell_length_b 24.600(5)
_cell_length_c 16.700(3)
_cell_measurement_reflns_used 33403
_cell_measurement_temperature 100(2)
_cell_measurement_theta_max 25.5
_cell_measurement_theta_min 0
_cell_volume 3427.8(13)
_computing_structure_refinement 'SHELXL-97 (Sheldrick, 1997)'
_computing_structure_solution 'SHELXS-97 (Sheldrick, 1990)'
_diffrn_ambient_temperature 100(2)
_diffrn_measured_fraction_theta_full 0.988
_diffrn_measured_fraction_theta_max 0.988
_diffrn_measurement_device_type 'GONIOMETER OXFORD DIFFRACTION KM4 XCALIBUR2'
_diffrn_measurement_method \w
_diffrn_radiation_monochromator graphite
_diffrn_radiation_source 'fine-focus sealed tube'
_diffrn_radiation_type MoK\a
_diffrn_radiation_wavelength 0.71073
_diffrn_reflns_av_R_equivalents 0.0931
_diffrn_reflns_av_sigmaI/netI 0.1950
_diffrn_reflns_limit_h_max 10
_diffrn_reflns_limit_h_min -8
_diffrn_reflns_limit_k_max 29
_diffrn_reflns_limit_k_min -29
_diffrn_reflns_limit_l_max 20
_diffrn_reflns_limit_l_min -20
_diffrn_reflns_number 18898
_diffrn_reflns_theta_full 25.25
_diffrn_reflns_theta_max 25.50
_diffrn_reflns_theta_min 4.78
_exptl_absorpt_coefficient_mu 0.821
_exptl_absorpt_correction_T_max 0.959
_exptl_absorpt_correction_T_min 0.909
_exptl_absorpt_correction_type analytical
_exptl_absorpt_process_details
;
CrysAlis RED, Oxford Diffraction Ltd.,
Version 1.171.33.55 (release 05-01-2010 CrysAlis171 .NET)
(compiled Jan  5 2010,16:28:46)
Analytical numeric absorption correction using a multifaceted crystal
model based on expressions derived by R.C. Clark & J.S. Reid.
(Clark, R. C. & Reid, J. S. (1995). Acta Cryst. A51, 887-897)
;
_exptl_crystal_colour brown
_exptl_crystal_density_diffrn 1.477
_exptl_crystal_description needle
_exptl_crystal_F_000 1576
_exptl_crystal_size_max 0.28
_exptl_crystal_size_mid 0.07
_exptl_crystal_size_min 0.06
_refine_diff_density_max 1.415
_refine_diff_density_min -0.695
_refine_diff_density_rms 0.082
_refine_ls_extinction_method none
_refine_ls_goodness_of_fit_ref 0.890
_refine_ls_hydrogen_treatment constr
_refine_ls_matrix_type full
_refine_ls_number_parameters 471
_refine_ls_number_reflns 6302
_refine_ls_number_restraints 3
_refine_ls_restrained_S_all 0.890
_refine_ls_R_factor_all 0.1345
_refine_ls_R_factor_gt 0.0519
_refine_ls_shift/su_max 0.001
_refine_ls_shift/su_mean 0.000
_refine_ls_structure_factor_coef Fsqd
_refine_ls_weighting_details 'calc w=1/[\s^2^(Fo^2^)+(0.0090P)^2^+0.0000P] where P=(Fo^2^+2Fc^2^)/3'
_refine_ls_weighting_scheme calc
_refine_ls_wR_factor_gt 0.0625
_refine_ls_wR_factor_ref 0.0675
_reflns_number_gt 2686
_reflns_number_total 6302
_reflns_threshold_expression >2sigma(I)
_cod_data_source_file ic2027175_si_002_4.cif
_cod_data_source_block noj22
_cod_original_cell_volume 3427.8(12)
_cod_database_code 4328584

loop_
_publ_contact_author
Lechoslaw
Latos-Grazynski

loop_
_symmetry_equiv_pos_as_xyz
'x, y, z'
'x, -y+1/2, z+1/2'
'-x, -y, -z'
'-x, y-1/2, -z-1/2'

loop_
_atom_site_label
_atom_site_type_symbol
_atom_site_fract_x
_atom_site_fract_y
_atom_site_fract_z
_atom_site_U_iso_or_equiv
_atom_site_adp_type
_atom_site_occupancy
_atom_site_symmetry_multiplicity
_atom_site_calc_flag
_atom_site_refinement_flags
_atom_site_disorder_assembly
_atom_site_disorder_group
Ni1 Ni -0.15365(6) 0.15973(3) 0.19829(4) 0.02046(16) Uani 1 1 d . . .
S20 S -0.35610(11) 0.16007(6) 0.10726(7) 0.0139(3) Uani 1 1 d . . .
N19 N -0.1650(4) 0.23949(13) 0.1982(3) 0.0130(9) Uani 1 1 d . . .
C15 C -0.2340(5) -0.00944(19) 0.1796(3) 0.0137(12) Uani 1 1 d . . .
H15 H -0.2899 -0.0421 0.1628 0.016 Uiso 1 1 calc R . .
N21 N -0.1791(4) 0.08077(14) 0.2018(2) 0.0139(10) Uani 1 1 d . . .
C6 C -0.2103(5) 0.3308(2) 0.1761(3) 0.0162(12) Uani 1 1 d . . .
H6 H -0.2633 0.3641 0.1601 0.019 Uiso 1 1 calc R . .
C5 C -0.0562(5) 0.32527(17) 0.2138(3) 0.0122(12) Uani 1 1 d . . .
H5 H 0.0184 0.3538 0.2289 0.015 Uiso 1 1 calc R . .
C14 C -0.2996(5) 0.04455(18) 0.1700(3) 0.0134(12) Uani 1 1 d . . .
C8 C -0.4356(5) 0.26592(18) 0.1248(3) 0.0125(12) Uani 1 1 d . . .
C16 C -0.0816(5) -0.00599(19) 0.2161(3) 0.0135(13) Uani 1 1 d . . .
H16 H -0.0100 -0.0355 0.2305 0.016 Uiso 1 1 calc R . .
C83 C -0.7007(5) 0.38750(19) 0.1449(3) 0.0175(12) Uani 1 1 d . . .
H83 H -0.7231 0.4116 0.1860 0.021 Uiso 1 1 calc R . .
C13 C -0.4553(5) 0.05730(19) 0.1322(3) 0.0137(12) Uani 1 1 d . . .
C12 C -0.5005(5) 0.11043(19) 0.1123(3) 0.0129(12) Uani 1 1 d . . .
C3 C 0.1099(5) 0.23811(19) 0.2627(3) 0.0131(12) Uani 1 1 d . . .
C35 C 0.4021(5) 0.3322(2) 0.3908(3) 0.0153(11) Uani 1 1 d . . .
H35 H 0.4017 0.3647 0.4215 0.018 Uiso 1 1 calc R . .
C1 C 0.0882(5) 0.1329(2) 0.2565(3) 0.0100(12) Uiso 1 1 d . . .
C31 C 0.2585(5) 0.26281(18) 0.3054(3) 0.0116(11) Uani 1 1 d . . .
C9 C -0.4898(5) 0.21331(19) 0.1075(3) 0.0126(12) Uani 1 1 d . . .
C11 C -0.6508(5) 0.13656(19) 0.0988(3) 0.0141(12) Uani 1 1 d . . .
H11 H -0.7488 0.1169 0.0926 0.017 Uiso 1 1 calc R . .
C32 C 0.4043(5) 0.23794(18) 0.3011(3) 0.0160(12) Uani 1 1 d . . .
H32 H 0.4059 0.2054 0.2706 0.019 Uiso 1 1 calc R . .
C2 C 0.0941(5) 0.1831(2) 0.2561(3) 0.0144(12) Uiso 1 1 d . . .
C7 C -0.2792(5) 0.27746(19) 0.1646(3) 0.0152(12) Uani 1 1 d . . .
C36 C 0.2612(5) 0.31025(17) 0.3520(3) 0.0167(12) Uani 1 1 d . . .
H36 H 0.1629 0.3276 0.3568 0.020 Uiso 1 1 calc R . .
C4 C -0.0268(5) 0.2686(2) 0.2266(3) 0.0160(12) Uani 1 1 d . . .
C136 C -0.6022(5) -0.02523(18) 0.1701(3) 0.0140(11) Uani 1 1 d . . .
H136 H -0.5360 -0.0255 0.2221 0.017 Uiso 1 1 calc R . .
C18 C 0.0959(5) 0.07843(19) 0.2642(3) 0.0140(12) Uani 1 1 d . . .
C82 C -0.5874(4) 0.3466(2) 0.1647(3) 0.0137(11) Uani 1 1 d . . .
H82 H -0.5339 0.3424 0.2192 0.016 Uiso 1 1 calc R . .
C181 C 0.2382(6) 0.05143(19) 0.3089(3) 0.0164(12) Uiso 1 1 d . . .
C33 C 0.5478(5) 0.2600(2) 0.3406(3) 0.0181(12) Uani 1 1 d . . .
H33 H 0.6468 0.2429 0.3368 0.022 Uiso 1 1 calc R . .
C10 C -0.6462(5) 0.19149(19) 0.0954(3) 0.0172(13) Uani 1 1 d . . .
H10 H -0.7398 0.2134 0.0857 0.021 Uiso 1 1 calc R . .
C81 C -0.5530(5) 0.31201(18) 0.1051(3) 0.0127(12) Uani 1 1 d . . .
C182 C 0.2299(6) 0.00515(17) 0.3510(3) 0.0207(13) Uani 1 1 d . . .
H182 H 0.1296 -0.0123 0.3504 0.025 Uiso 1 1 calc R . .
C86 C -0.6345(5) 0.31727(18) 0.0262(3) 0.0178(12) Uani 1 1 d . . .
H86 H -0.6133 0.2928 -0.0146 0.021 Uiso 1 1 calc R . .
C135 C -0.7222(5) -0.06433(18) 0.1510(3) 0.0171(12) Uani 1 1 d . . .
H135 H -0.7355 -0.0912 0.1901 0.021 Uiso 1 1 calc R . .
C132 C -0.6776(5) 0.01291(18) 0.0380(3) 0.0161(12) Uani 1 1 d . . .
H132 H -0.6632 0.0391 -0.0019 0.019 Uiso 1 1 calc R . .
C183 C 0.3673(5) -0.0167(2) 0.3950(3) 0.0259(13) Uani 1 1 d . . .
H183 H 0.3594 -0.0487 0.4259 0.031 Uiso 1 1 calc R . .
C133 C -0.7954(5) -0.0259(2) 0.0211(3) 0.0214(13) Uani 1 1 d . . .
H133 H -0.8615 -0.0258 -0.0310 0.026 Uiso 1 1 calc R . .
C131 C -0.5792(5) 0.01372(18) 0.1141(3) 0.0133(12) Uani 1 1 d . . .
C185 C 0.5253(5) 0.0534(2) 0.3550(3) 0.0242(14) Uani 1 1 d . . .
H185 H 0.6260 0.0707 0.3568 0.029 Uiso 1 1 calc R . .
C186 C 0.3898(5) 0.07646(19) 0.3110(3) 0.0229(13) Uani 1 1 d . . .
H186 H 0.3977 0.1093 0.2820 0.027 Uiso 1 1 calc R . .
C134 C -0.8213(5) -0.06482(19) 0.0767(3) 0.0169(12) Uani 1 1 d . . .
C34 C 0.5450(5) 0.30672(19) 0.3850(3) 0.0214(13) Uani 1 1 d . . .
H34 H 0.6429 0.3218 0.4122 0.026 Uiso 1 1 calc R . .
C85 C -0.7444(5) 0.35730(18) 0.0070(3) 0.0205(13) Uani 1 1 d . . .
H85 H -0.7974 0.3607 -0.0477 0.025 Uiso 1 1 calc R . .
C84 C -0.7823(5) 0.39357(19) 0.0648(3) 0.0170(12) Uani 1 1 d . . .
C87 C -0.9080(5) 0.43665(19) 0.0450(3) 0.0288(14) Uani 1 1 d . . .
H87A H -0.9092 0.4498 -0.0105 0.043 Uiso 1 1 calc R . .
H87B H -0.8840 0.4669 0.0833 0.043 Uiso 1 1 calc R . .
H87C H -1.0131 0.4214 0.0492 0.043 Uiso 1 1 calc R . .
C137 C -0.9529(5) -0.10535(18) 0.0580(3) 0.0227(13) Uani 1 1 d . . .
H13A H -0.9312 -0.1362 0.0955 0.034 Uiso 1 1 calc R . .
H13B H -0.9593 -0.1182 0.0020 0.034 Uiso 1 1 calc R . .
H13C H -1.0547 -0.0884 0.0643 0.034 Uiso 1 1 calc R . .
C184 C 0.5168(6) 0.0062(2) 0.3957(3) 0.0295(15) Uani 1 1 d . . .
H184 H 0.6108 -0.0107 0.4240 0.035 Uiso 1 1 calc R . .
C17 C -0.0458(5) 0.0502(2) 0.2296(3) 0.0142(12) Uani 1 1 d . . .
Cl1 Cl -0.1512(2) 0.15326(9) 0.39875(15) 0.0363(8) Uani 0.679(4) 1 d P A 1
Cl2 Cl -0.0498(5) 0.25475(14) 0.4787(3) 0.0659(12) Uani 0.679(4) 1 d P A 1
C60 C -0.1488(14) 0.1937(5) 0.4849(6) 0.038(3) Uani 0.679(4) 1 d P A 1
H60A H -0.2604 0.2013 0.4918 0.046 Uiso 0.679(4) 1 calc PR A 1
H60B H -0.0957 0.1735 0.5334 0.046 Uiso 0.679(4) 1 calc PR A 1
Cl3 Cl -0.2269(6) 0.1550(2) 0.4569(4) 0.054(2) Uani 0.321(4) 1 d PD A 2
Cl4 Cl -0.0172(9) 0.2456(3) 0.4367(4) 0.0391(19) Uani 0.321(4) 1 d PD A 2
C61 C -0.126(3) 0.2112(9) 0.5023(13) 0.030(8) Uiso 0.321(4) 1 d PD A 2
H61A H -0.0506 0.1993 0.5513 0.036 Uiso 0.321(4) 1 calc PR A 2
H61B H -0.2036 0.2365 0.5199 0.036 Uiso 0.321(4) 1 calc PR A 2

loop_
_atom_site_aniso_label
_atom_site_aniso_U_11
_atom_site_aniso_U_22
_atom_site_aniso_U_33
_atom_site_aniso_U_23
_atom_site_aniso_U_13
_atom_site_aniso_U_12
Ni1 0.0192(3) 0.0171(4) 0.0237(4) 0.0004(4) -0.0002(3) 0.0008(4)
S20 0.0119(6) 0.0114(6) 0.0177(7) -0.0007(8) 0.0006(5) 0.0007(7)
N19 0.011(2) 0.010(2) 0.017(3) -0.001(2) 0.0011(19) 0.0036(19)
C15 0.021(3) 0.011(3) 0.010(3) 0.000(2) 0.005(3) 0.000(2)
N21 0.016(2) 0.012(2) 0.015(3) 0.000(2) 0.004(2) 0.0045(19)
C6 0.027(3) 0.011(3) 0.011(3) 0.004(2) 0.005(2) 0.004(2)
C5 0.014(3) 0.006(3) 0.017(3) 0.001(2) 0.003(2) -0.002(2)
C14 0.019(3) 0.012(3) 0.009(3) 0.000(2) 0.002(2) -0.002(2)
C8 0.014(3) 0.012(3) 0.011(3) 0.004(2) 0.001(2) 0.001(2)
C16 0.006(3) 0.017(3) 0.017(3) 0.005(3) -0.001(2) 0.004(2)
C83 0.016(3) 0.014(3) 0.026(3) -0.009(3) 0.013(3) -0.007(2)
C13 0.013(3) 0.020(3) 0.008(3) -0.002(2) 0.003(2) -0.004(2)
C12 0.009(3) 0.017(3) 0.012(3) 0.001(3) -0.002(2) -0.004(2)
C3 0.007(2) 0.018(3) 0.014(3) -0.002(3) 0.001(2) 0.001(2)
C35 0.023(3) 0.013(3) 0.007(3) -0.004(3) -0.004(2) -0.004(2)
C31 0.011(2) 0.012(3) 0.012(3) 0.003(2) 0.004(2) -0.003(2)
C9 0.013(3) 0.014(3) 0.008(3) 0.002(2) -0.004(2) 0.002(2)
C11 0.009(3) 0.013(3) 0.017(3) -0.002(2) -0.003(2) -0.006(2)
C32 0.020(3) 0.014(3) 0.013(3) 0.008(2) 0.000(2) 0.002(2)
C7 0.015(3) 0.019(3) 0.011(3) 0.006(3) 0.001(2) 0.003(2)
C36 0.019(3) 0.021(3) 0.012(3) -0.003(3) 0.006(2) -0.001(2)
C4 0.012(3) 0.023(3) 0.013(3) -0.003(3) 0.001(3) -0.006(2)
C136 0.012(3) 0.018(3) 0.011(3) -0.001(3) 0.001(2) 0.000(2)
C18 0.014(3) 0.014(3) 0.015(3) 0.001(2) 0.005(2) -0.003(2)
C82 0.008(2) 0.015(3) 0.017(3) -0.001(3) -0.002(2) -0.001(2)
C33 0.017(3) 0.025(3) 0.011(3) 0.010(3) -0.003(2) -0.003(2)
C10 0.018(3) 0.018(3) 0.014(3) 0.004(3) -0.004(2) 0.010(2)
C81 0.010(3) 0.010(3) 0.020(3) 0.003(2) 0.006(2) -0.001(2)
C182 0.022(3) 0.012(3) 0.034(4) -0.014(3) 0.021(3) -0.010(2)
C86 0.023(3) 0.019(3) 0.010(3) -0.002(2) -0.004(2) 0.009(2)
C135 0.018(3) 0.016(3) 0.019(3) 0.008(3) 0.008(3) 0.002(2)
C132 0.017(3) 0.012(3) 0.019(3) 0.007(2) 0.000(2) -0.001(2)
C183 0.026(3) 0.037(4) 0.011(3) -0.007(3) -0.006(3) 0.006(3)
C133 0.022(3) 0.027(3) 0.013(3) 0.001(3) -0.003(2) 0.007(3)
C131 0.013(3) 0.007(3) 0.019(3) 0.001(2) -0.001(2) -0.001(2)
C185 0.014(3) 0.026(4) 0.028(4) -0.011(3) -0.009(3) 0.004(3)
C186 0.034(3) 0.014(3) 0.022(3) -0.003(3) 0.006(3) 0.006(2)
C134 0.017(3) 0.013(3) 0.023(3) -0.002(3) 0.010(3) 0.004(2)
C34 0.017(3) 0.024(3) 0.021(3) 0.008(3) -0.003(2) -0.011(2)
C85 0.028(3) 0.022(3) 0.010(3) 0.003(2) 0.000(2) 0.002(2)
C84 0.008(3) 0.014(3) 0.029(3) 0.004(3) 0.003(3) -0.006(2)
C87 0.023(3) 0.023(3) 0.041(4) 0.009(3) 0.007(3) 0.010(2)
C137 0.019(3) 0.021(3) 0.027(3) -0.001(3) 0.000(3) -0.004(2)
C184 0.036(4) 0.030(4) 0.015(3) -0.014(3) -0.017(3) 0.021(3)
C17 0.014(3) 0.023(3) 0.006(3) 0.004(3) 0.001(2) 0.006(2)
Cl1 0.0324(12) 0.0379(13) 0.0365(16) -0.0084(13) -0.0006(11) 0.0017(11)
Cl2 0.052(2) 0.0300(16) 0.102(4) -0.004(2) -0.025(2) -0.0006(15)
C60 0.041(7) 0.049(9) 0.026(6) -0.012(6) 0.011(6) -0.014(6)
Cl3 0.055(3) 0.039(3) 0.058(5) 0.001(3) -0.014(3) -0.012(3)
Cl4 0.035(3) 0.038(4) 0.051(5) 0.019(3) 0.025(3) 0.009(3)

loop_
_atom_type_symbol
_atom_type_description
_atom_type_scat_dispersion_real
_atom_type_scat_dispersion_imag
_atom_type_scat_source
C C 0.0033 0.0016 'International Tables Vol C Tables 4.2.6.8 and 6.1.1.4'
H H 0.0000 0.0000 'International Tables Vol C Tables 4.2.6.8 and 6.1.1.4'
N N 0.0061 0.0033 'International Tables Vol C Tables 4.2.6.8 and 6.1.1.4'
S S 0.1246 0.1234 'International Tables Vol C Tables 4.2.6.8 and 6.1.1.4'
Ni Ni 0.3393 1.1124 'International Tables Vol C Tables 4.2.6.8 and 6.1.1.4'
Cl Cl 0.1484 0.1585 'International Tables Vol C Tables 4.2.6.8 and 6.1.1.4'

loop_
_geom_angle_atom_site_label_1
_geom_angle_atom_site_label_2
_geom_angle_atom_site_label_3
_geom_angle
N21 Ni1 N19 170.42(13)
N21 Ni1 S20 86.84(13)
N19 Ni1 S20 87.80(13)
N21 Ni1 C1 77.79(17)
N19 Ni1 C1 109.90(17)
S20 Ni1 C1 154.71(14)
N21 Ni1 C2 110.10(18)
N19 Ni1 C2 77.58(18)
S20 Ni1 C2 155.33(14)
C1 Ni1 C2 32.36(12)
C9 S20 C12 93.73(18)
C9 S20 Ni1 117.22(17)
C12 S20 Ni1 117.29(18)
C4 N19 C7 106.2(4)
C4 N19 Ni1 118.5(3)
C7 N19 Ni1 134.5(3)
C16 C15 C14 108.5(5)
C16 C15 H15 125.7
C14 C15 H15 125.7
C17 N21 C14 106.6(4)
C17 N21 Ni1 117.9(3)
C14 N21 Ni1 134.6(3)
C5 C6 C7 107.9(4)
C5 C6 H6 126.1
C7 C6 H6 126.1
C6 C5 C4 107.3(4)
C6 C5 H5 126.3
C4 C5 H5 126.3
N21 C14 C13 127.1(4)
N21 C14 C15 107.8(4)
C13 C14 C15 125.1(4)
C9 C8 C7 122.6(4)
C9 C8 C81 118.3(4)
C7 C8 C81 119.0(4)
C15 C16 C17 107.3(4)
C15 C16 H16 126.4
C17 C16 H16 126.4
C82 C83 C84 120.7(4)
C82 C83 H83 119.7
C84 C83 H83 119.7
C12 C13 C14 121.4(4)
C12 C13 C131 118.2(4)
C14 C13 C131 120.4(4)
C13 C12 C11 132.3(4)
C13 C12 S20 120.4(3)
C11 C12 S20 107.2(3)
C2 C3 C4 115.3(4)
C2 C3 C31 121.0(4)
C4 C3 C31 123.7(4)
C36 C35 C34 119.5(5)
C36 C35 H35 120.2
C34 C35 H35 120.2
C2 C1 C18 173.5(7)
C2 C1 Ni1 74.6(4)
C18 C1 Ni1 111.4(3)
C32 C31 C36 117.8(4)
C32 C31 C3 119.2(4)
C36 C31 C3 123.0(4)
C8 C9 C10 130.8(4)
C8 C9 S20 120.9(3)
C10 C9 S20 108.1(3)
C10 C11 C12 115.5(4)
C10 C11 H11 122.3
C12 C11 H11 122.3
C33 C32 C31 121.0(5)
C33 C32 H32 119.5
C31 C32 H32 119.5
C1 C2 C3 174.5(7)
C1 C2 Ni1 73.1(4)
C3 C2 Ni1 111.3(3)
N19 C7 C8 126.0(4)
N19 C7 C6 108.8(4)
C8 C7 C6 125.2(4)
C35 C36 C31 121.4(4)
C35 C36 H36 119.3
C31 C36 H36 119.3
N19 C4 C3 116.8(4)
N19 C4 C5 109.8(4)
C3 C4 C5 133.4(4)
C131 C136 C135 120.5(5)
C131 C136 H136 119.8
C135 C136 H136 119.8
C1 C18 C17 115.1(4)
C1 C18 C181 121.5(4)
C17 C18 C181 123.3(4)
C81 C82 C83 119.8(4)
C81 C82 H82 120.1
C83 C82 H82 120.1
C182 C181 C186 118.8(5)
C182 C181 C18 122.5(4)
C186 C181 C18 118.6(4)
C34 C33 C32 119.3(4)
C34 C33 H33 120.3
C32 C33 H33 120.3
C11 C10 C9 114.0(4)
C11 C10 H10 123.0
C9 C10 H10 123.0
C82 C81 C86 119.8(4)
C82 C81 C8 121.3(4)
C86 C81 C8 118.7(4)
C181 C182 C183 119.6(5)
C181 C182 H182 120.2
C183 C182 H182 120.2
C85 C86 C81 120.2(5)
C85 C86 H86 119.9
C81 C86 H86 119.9
C134 C135 C136 121.4(5)
C134 C135 H135 119.3
C136 C135 H135 119.3
C133 C132 C131 119.8(5)
C133 C132 H132 120.1
C131 C132 H132 120.1
C182 C183 C184 122.3(5)
C182 C183 H183 118.8
C184 C183 H183 118.8
C132 C133 C134 122.5(5)
C132 C133 H133 118.7
C134 C133 H133 118.7
C136 C131 C132 118.5(4)
C136 C131 C13 122.6(5)
C132 C131 C13 118.9(4)
C184 C185 C186 120.7(5)
C184 C185 H185 119.6
C186 C185 H185 119.6
C185 C186 C181 120.2(5)
C185 C186 H186 119.9
C181 C186 H186 119.9
C135 C134 C133 117.4(5)
C135 C134 C137 121.0(5)
C133 C134 C137 121.6(5)
C33 C34 C35 121.0(4)
C33 C34 H34 119.5
C35 C34 H34 119.5
C86 C85 C84 122.2(5)
C86 C85 H85 118.9
C84 C85 H85 118.9
C85 C84 C83 117.3(4)
C85 C84 C87 122.7(5)
C83 C84 C87 120.0(5)
C84 C87 H87A 109.5
C84 C87 H87B 109.5
H87A C87 H87B 109.5
C84 C87 H87C 109.5
H87A C87 H87C 109.5
H87B C87 H87C 109.5
C134 C137 H13A 109.5
C134 C137 H13B 109.5
H13A C137 H13B 109.5
C134 C137 H13C 109.5
H13A C137 H13C 109.5
H13B C137 H13C 109.5
C185 C184 C183 118.2(5)
C185 C184 H184 120.9
C183 C184 H184 120.9
N21 C17 C18 117.3(4)
N21 C17 C16 109.8(4)
C18 C17 C16 132.9(4)
Cl2 C60 Cl1 112.5(5)
Cl2 C60 H60A 109.1
Cl1 C60 H60A 109.1
Cl2 C60 H60B 109.1
Cl1 C60 H60B 109.1
H60A C60 H60B 107.8
Cl3 C61 Cl4 112.6(10)
Cl3 C61 H61A 109.1
Cl4 C61 H61A 109.1
Cl3 C61 H61B 109.1
Cl4 C61 H61B 109.1
H61A C61 H61B 107.8

loop_
_geom_bond_atom_site_label_1
_geom_bond_atom_site_label_2
_geom_bond_distance
Ni1 N21 1.956(4)
Ni1 N19 1.964(3)
Ni1 S20 2.0868(14)
Ni1 C1 2.213(5)
Ni1 C2 2.229(5)
S20 C9 1.732(4)
S20 C12 1.741(4)
N19 C4 1.385(5)
N19 C7 1.392(5)
C15 C16 1.332(5)
C15 C14 1.438(6)
C15 H15 0.9500
N21 C17 1.370(5)
N21 C14 1.390(5)
C6 C5 1.355(5)
C6 C7 1.436(6)
C6 H6 0.9500
C5 C4 1.426(6)
C5 H5 0.9500
C14 C13 1.397(6)
C8 C9 1.387(6)
C8 C7 1.405(6)
C8 C81 1.507(6)
C16 C17 1.424(6)
C16 H16 0.9500
C83 C82 1.391(6)
C83 C84 1.405(6)
C83 H83 0.9500
C13 C12 1.386(6)
C13 C131 1.494(6)
C12 C11 1.409(6)
C3 C2 1.362(6)
C3 C4 1.423(6)
C3 C31 1.468(6)
C35 C36 1.367(5)
C35 C34 1.381(5)
C35 H35 0.9500
C1 C2 1.238(5)
C1 C18 1.345(6)
C31 C32 1.391(5)
C31 C36 1.401(6)
C9 C10 1.411(6)
C11 C10 1.354(5)
C11 H11 0.9500
C32 C33 1.389(5)
C32 H32 0.9500
C36 H36 0.9500
C136 C131 1.375(6)
C136 C135 1.396(5)
C136 H136 0.9500
C18 C17 1.421(6)
C18 C181 1.464(6)
C82 C81 1.378(5)
C82 H82 0.9500
C181 C182 1.346(6)
C181 C186 1.419(5)
C33 C34 1.370(6)
C33 H33 0.9500
C10 H10 0.9500
C81 C86 1.385(6)
C182 C183 1.374(6)
C182 H182 0.9500
C86 C85 1.355(5)
C86 H86 0.9500
C135 C134 1.373(6)
C135 H135 0.9500
C132 C133 1.374(6)
C132 C131 1.395(6)
C132 H132 0.9500
C183 C184 1.384(6)
C183 H183 0.9500
C133 C134 1.378(6)
C133 H133 0.9500
C185 C184 1.353(7)
C185 C186 1.374(6)
C185 H185 0.9500
C186 H186 0.9500
C134 C137 1.488(6)
C34 H34 0.9500
C85 C84 1.391(6)
C85 H85 0.9500
C84 C87 1.499(6)
C87 H87A 0.9800
C87 H87B 0.9800
C87 H87C 0.9800
C137 H13A 0.9800
C137 H13B 0.9800
C137 H13C 0.9800
C184 H184 0.9500
Cl1 C60 1.746(10)
Cl2 C60 1.731(10)
C60 H60A 0.9900
C60 H60B 0.9900
Cl3 C61 1.730(15)
Cl4 C61 1.762(16)
C61 H61A 0.9900
C61 H61B 0.9900
